data_1553783
loop_
_publ_author_name
'Huang, Zhe'
'Zhan, Ming'
'Zhang, Shaoguang'
'Luo, Qian'
'Zhang, Wen-Xiong'
'Xi, Zhenfeng'

_publ_section_title
;
 Synthesis of dibromo- and tetrabromo-bipyrrolines and their corresponding
 2,6-diazasemibullvalene derivatives
;
_journal_issue 9
_journal_name_full 'Organic Chemistry Frontiers'
_journal_page_first 1785
_journal_paper_doi 10.1039/C7QO00287D
_journal_volume 4
_journal_year 2017
_chemical_formula_moiety 'C22 H18 Br4 N2'
_chemical_formula_sum 'C22 H18 Br4 N2'
_chemical_formula_weight 630.02
_chemical_name_systematic Ph-4Br-Pyr
_space_group_crystal_system orthorhombic
_space_group_IT_number 61
_space_group_name_Hall '-P 2ac 2ab'
_space_group_name_H-M_alt 'P b c a'
_atom_sites_solution_hydrogens geom
_atom_sites_solution_primary direct
_audit_creation_date 2013-12-30
_audit_creation_method
;
  Olex2 1.2
  (compiled Apr 23 2013 17:54:37, GUI svn.r4466)
;
_audit_update_record
;
2015-03-27 deposited with the CCDC.
2017-06-12 downloaded from the CCDC.
;
_cell_angle_alpha 90
_cell_angle_beta 90
_cell_angle_gamma 90
_cell_formula_units_Z 8
_cell_length_a 10.7971(8)
_cell_length_b 15.2395(13)
_cell_length_c 26.1285(19)
_cell_measurement_reflns_used 2864
_cell_measurement_temperature 180.00(10)
_cell_measurement_theta_max 26.9780
_cell_measurement_theta_min 3.6230
_cell_volume 4299.2(6)
_computing_cell_refinement
;
CrysAlisPro, Agilent Technologies,
Version 1.171.36.32 (release 02-08-2013 CrysAlis171 .NET)
(compiled Aug  2 2013,16:46:58)
;
_computing_data_collection
;
CrysAlisPro, Agilent Technologies,
Version 1.171.36.32 (release 02-08-2013 CrysAlis171 .NET)
(compiled Aug  2 2013,16:46:58)
;
_computing_data_reduction
;
CrysAlisPro, Agilent Technologies,
Version 1.171.36.32 (release 02-08-2013 CrysAlis171 .NET)
(compiled Aug  2 2013,16:46:58)
;
_computing_molecular_graphics
;
O. V. Dolomanov, L. J. Bourhis, R. J. Gildea, J. A. K. Howard and H. Puschmann,
OLEX2: a complete structure solution, refinement and analysis program.
J. Appl. Cryst. (2009). 42, 339-341.
;
_computing_publication_material
;
O. V. Dolomanov, L. J. Bourhis, R. J. Gildea, J. A. K. Howard and H. Puschmann,
OLEX2: a complete structure solution, refinement and analysis program.
J. Appl. Cryst. (2009). 42, 339-341.
;
_computing_structure_refinement
;
SHELXL, G.M. Sheldrick, Acta Cryst.
(2008). A64, 112-122
;
_computing_structure_solution
;
SHELXS, G.M. Sheldrick, Acta Cryst.
(2008). A64, 112-122
;
_diffrn_ambient_temperature 180.00(10)
_diffrn_detector_area_resol_mean 10.3914
_diffrn_measured_fraction_theta_full 0.9939
_diffrn_measured_fraction_theta_max 0.8362
_diffrn_measurement_details
;
#__ type_ start__ end____ width___ exp.time_
  1 omega  -63.00   48.00   1.0000   25.0000
omega____ theta____ kappa____ phi______ frames
    -       10.7017  -19.0000 -180.0000 111
;
_diffrn_measurement_device_type 'SuperNova, Dual, Cu at zero, Atlas'
_diffrn_measurement_method '\w scans'
_diffrn_orient_matrix_UB_11 0.0471696000
_diffrn_orient_matrix_UB_12 -0.0109270000
_diffrn_orient_matrix_UB_13 -0.0177920000
_diffrn_orient_matrix_UB_21 0.0188747000
_diffrn_orient_matrix_UB_22 0.0445845000
_diffrn_orient_matrix_UB_23 -0.0007365000
_diffrn_orient_matrix_UB_31 0.0416343000
_diffrn_orient_matrix_UB_32 -0.0078670000
_diffrn_orient_matrix_UB_33 0.0204713000
_diffrn_radiation_monochromator mirror
_diffrn_radiation_type 'Mo K\a'
_diffrn_radiation_wavelength 0.7107
_diffrn_reflns_av_R_equivalents 0.0564
_diffrn_reflns_av_unetI/netI 0.0792
_diffrn_reflns_Laue_measured_fraction_full 0.995
_diffrn_reflns_Laue_measured_fraction_max 0.996
_diffrn_reflns_limit_h_max 9
_diffrn_reflns_limit_h_min -13
_diffrn_reflns_limit_k_max 11
_diffrn_reflns_limit_k_min -18
_diffrn_reflns_limit_l_max 32
_diffrn_reflns_limit_l_min -24
_diffrn_reflns_number 10810
_diffrn_reflns_point_group_measured_fraction_full 0.995
_diffrn_reflns_point_group_measured_fraction_max 0.996
_diffrn_reflns_theta_full 25.242
_diffrn_reflns_theta_max 26.022
_diffrn_reflns_theta_min 3.364
_diffrn_source 'SuperNova (Mo) X-ray Source'
_exptl_absorpt_coefficient_mu 7.500
_exptl_absorpt_correction_T_max 1.00000
_exptl_absorpt_correction_T_min 0.41977
_exptl_absorpt_correction_type multi-scan
_exptl_absorpt_process_details
;
CrysAlisPro, Agilent Technologies,
Version 1.171.36.32 (release 02-08-2013 CrysAlis171 .NET)
(compiled Aug  2 2013,16:46:58)
Empirical absorption correction using spherical harmonics,
 implemented in SCALE3 ABSPACK scaling algorithm.
;
_exptl_crystal_colour '? light yellow'
_exptl_crystal_colour_modifier light
_exptl_crystal_colour_primary yellow
_exptl_crystal_density_diffrn 1.947
_exptl_crystal_description block
_exptl_crystal_F_000 2432
_exptl_crystal_size_max 0.2
_exptl_crystal_size_mid 0.2
_exptl_crystal_size_min 0.2
_refine_diff_density_max 1.812
_refine_diff_density_min -0.624
_refine_diff_density_rms 0.131
_refine_ls_extinction_method none
_refine_ls_goodness_of_fit_ref 1.065
_refine_ls_hydrogen_treatment constr
_refine_ls_matrix_type full
_refine_ls_number_parameters 253
_refine_ls_number_reflns 4215
_refine_ls_number_restraints 0
_refine_ls_restrained_S_all 1.065
_refine_ls_R_factor_all 0.0826
_refine_ls_R_factor_gt 0.0529
_refine_ls_shift/su_max 0.001
_refine_ls_shift/su_mean 0.000
_refine_ls_structure_factor_coef Fsqd
_refine_ls_weighting_details 'w=1/[\s^2^(Fo^2^)+(0.0316P)^2^+5.4854P] where P=(Fo^2^+2Fc^2^)/3'
_refine_ls_weighting_scheme calc
_refine_ls_wR_factor_gt 0.0992
_refine_ls_wR_factor_ref 0.1106
_reflns_Friedel_coverage 0.000
_reflns_number_gt 3076
_reflns_number_total 4215
_reflns_threshold_expression 'I > 2\s(I)'
_cod_data_source_file c7qo00287d2.cif
_cod_data_source_block exp_2522
_cod_database_code 1553783
_chemical_oxdiff_formula 'C18 H10 N2 Br4'
_reflns_odcompleteness_completeness 99.39
_reflns_odcompleteness_iscentric 1
_reflns_odcompleteness_theta 25.97
_olex2_refinement_description
;
1. Fixed Uiso
 At 1.2 times of:
  All C(H) groups, All C(H,H) groups
2.a Secondary CH2 refined with riding coordinates:
 C7(H7A,H7B), C8(H8A,H8B), C9(H9A,H9B), C10(H10A,H10B)
2.b Aromatic/amide H refined with riding coordinates:
 C12(H12), C13(H13), C14(H14), C15(H15), C16(H16), C18(H18), C19(H19),
 C20(H20), C21(H21), C22(H22)
;
_shelx_space_group_comment
;
The symmetry employed for this shelxl refinement is uniquely defined
by the following loop, which should always be used as a source of
symmetry information in preference to the above space-group names.
They are only intended as comments.
;
_shelxl_version_number 2013-3

loop_
_space_group_symop_operation_xyz
'x, y, z'
'-x+1/2, -y, z+1/2'
'x+1/2, -y+1/2, -z'
'-x, y+1/2, -z+1/2'
'-x, -y, -z'
'x-1/2, y, -z-1/2'
'-x-1/2, y-1/2, z'
'x, -y-1/2, z-1/2'

loop_
_atom_site_label
_atom_site_type_symbol
_atom_site_fract_x
_atom_site_fract_y
_atom_site_fract_z
_atom_site_U_iso_or_equiv
_atom_site_adp_type
_atom_site_occupancy
_atom_site_site_symmetry_order
_atom_site_calc_flag
_atom_site_refinement_flags_posn
_atom_site_refinement_flags_adp
Br1 Br 0.29763(6) 0.55208(5) 0.71020(3) 0.0387(2) Uani 1 1 d . .
Br2 Br 0.54310(6) 0.46708(5) 0.66969(3) 0.0364(2) Uani 1 1 d . .
Br3 Br 0.57876(6) 0.79695(5) 0.55250(3) 0.0393(2) Uani 1 1 d . .
Br4 Br 0.64742(7) 0.87396(5) 0.66031(3) 0.0404(2) Uani 1 1 d . .
N1 N 0.6480(4) 0.6406(3) 0.66889(18) 0.0245(12) Uani 1 1 d . .
N2 N 0.4111(4) 0.6790(3) 0.60410(18) 0.0230(12) Uani 1 1 d . .
C1 C 0.5198(5) 0.6568(4) 0.6842(2) 0.0229(14) Uani 1 1 d . .
C2 C 0.4446(5) 0.5737(4) 0.6677(2) 0.0236(14) Uani 1 1 d . .
C3 C 0.4002(5) 0.5972(4) 0.6145(2) 0.0250(14) Uani 1 1 d . .
C4 C 0.4690(5) 0.7280(4) 0.6468(2) 0.0224(14) Uani 1 1 d . .
C5 C 0.5915(6) 0.7678(4) 0.6242(2) 0.0250(14) Uani 1 1 d . .
C6 C 0.6865(5) 0.6974(4) 0.6369(2) 0.0223(14) Uani 1 1 d . .
C7 C 0.5198(6) 0.6820(5) 0.7408(2) 0.0308(16) Uani 1 1 d . .
H7A H 0.5964 0.7127 0.7482 0.037 Uiso 1 1 calc R U
H7B H 0.5197 0.6285 0.7609 0.037 Uiso 1 1 calc R U
C8 C 0.4112(7) 0.7395(5) 0.7587(2) 0.0384(18) Uani 1 1 d . .
H8A H 0.3365 0.7042 0.7598 0.046 Uiso 1 1 calc R U
H8B H 0.4278 0.7603 0.7931 0.046 Uiso 1 1 calc R U
C9 C 0.3896(7) 0.8185(5) 0.7236(2) 0.0355(17) Uani 1 1 d . .
H9A H 0.3162 0.8497 0.7349 0.043 Uiso 1 1 calc R U
H9B H 0.4595 0.8582 0.7263 0.043 Uiso 1 1 calc R U
C10 C 0.3734(6) 0.7913(5) 0.6681(2) 0.0291(15) Uani 1 1 d . .
H10A H 0.2923 0.7648 0.6644 0.035 Uiso 1 1 calc R U
H10B H 0.3743 0.8439 0.6472 0.035 Uiso 1 1 calc R U
C11 C 0.3480(6) 0.5358(4) 0.5763(2) 0.0259(15) Uani 1 1 d . .
C12 C 0.3497(8) 0.5622(5) 0.5250(3) 0.0435(19) Uani 1 1 d . .
H12 H 0.3851 0.6155 0.5158 0.052 Uiso 1 1 calc R U
C13 C 0.2988(9) 0.5086(6) 0.4886(3) 0.058(2) Uani 1 1 d . .
H13 H 0.2982 0.5266 0.4546 0.070 Uiso 1 1 calc R U
C14 C 0.2483(8) 0.4282(5) 0.5016(3) 0.048(2) Uani 1 1 d . .
H14 H 0.2152 0.3920 0.4764 0.058 Uiso 1 1 calc R U
C15 C 0.2473(6) 0.4024(5) 0.5513(3) 0.0393(18) Uani 1 1 d . .
H15 H 0.2131 0.3485 0.5602 0.047 Uiso 1 1 calc R U
C16 C 0.2967(6) 0.4558(5) 0.5884(3) 0.0362(17) Uani 1 1 d . .
H16 H 0.2956 0.4375 0.6223 0.043 Uiso 1 1 calc R U
C17 C 0.8147(5) 0.6932(4) 0.6172(2) 0.0242(14) Uani 1 1 d . .
C18 C 0.8726(6) 0.7625(4) 0.5917(2) 0.0290(15) Uani 1 1 d . .
H18 H 0.8293 0.8139 0.5849 0.035 Uiso 1 1 calc R U
C19 C 0.9955(6) 0.7540(5) 0.5765(3) 0.0390(18) Uani 1 1 d . .
H19 H 1.0344 0.8008 0.5602 0.047 Uiso 1 1 calc R U
C20 C 1.0598(7) 0.6787(6) 0.5849(3) 0.046(2) Uani 1 1 d . .
H20 H 1.1418 0.6739 0.5744 0.056 Uiso 1 1 calc R U
C21 C 1.0024(7) 0.6091(5) 0.6093(3) 0.046(2) Uani 1 1 d . .
H21 H 1.0458 0.5573 0.6148 0.055 Uiso 1 1 calc R U
C22 C 0.8819(6) 0.6162(5) 0.6254(3) 0.0330(16) Uani 1 1 d . .
H22 H 0.8446 0.5691 0.6420 0.040 Uiso 1 1 calc R U

loop_
_atom_site_aniso_label
_atom_site_aniso_U_11
_atom_site_aniso_U_22
_atom_site_aniso_U_33
_atom_site_aniso_U_23
_atom_site_aniso_U_13
_atom_site_aniso_U_12
Br1 0.0321(4) 0.0468(5) 0.0372(4) 0.0012(3) 0.0105(3) -0.0115(3)
Br2 0.0367(4) 0.0237(4) 0.0488(4) 0.0107(3) -0.0056(3) 0.0045(3)
Br3 0.0335(4) 0.0529(5) 0.0315(4) 0.0217(4) -0.0001(3) 0.0015(4)
Br4 0.0384(4) 0.0236(4) 0.0592(5) -0.0075(4) 0.0036(3) -0.0043(3)
N1 0.026(3) 0.024(3) 0.023(3) 0.005(2) -0.002(2) -0.001(2)
N2 0.018(2) 0.024(3) 0.026(3) -0.001(2) 0.003(2) 0.005(2)
C1 0.022(3) 0.022(4) 0.025(3) 0.003(3) -0.002(3) 0.000(3)
C2 0.025(3) 0.021(4) 0.025(3) 0.012(3) 0.005(3) -0.002(3)
C3 0.020(3) 0.029(4) 0.027(3) 0.005(3) 0.006(3) 0.005(3)
C4 0.023(3) 0.021(4) 0.023(3) 0.002(3) 0.001(3) -0.004(3)
C5 0.030(3) 0.014(3) 0.031(3) 0.004(3) -0.005(3) -0.001(3)
C6 0.023(3) 0.021(4) 0.023(3) -0.004(3) -0.003(3) -0.001(3)
C7 0.030(3) 0.043(5) 0.019(3) 0.003(3) -0.001(3) -0.005(3)
C8 0.045(4) 0.048(5) 0.022(3) -0.008(3) 0.005(3) -0.008(4)
C9 0.042(4) 0.030(4) 0.035(4) -0.002(3) 0.007(3) 0.004(3)
C10 0.028(3) 0.033(4) 0.025(3) 0.002(3) 0.001(3) 0.007(3)
C11 0.023(3) 0.025(4) 0.029(3) 0.001(3) 0.000(3) 0.003(3)
C12 0.070(5) 0.027(4) 0.033(4) 0.000(3) -0.004(4) 0.000(4)
C13 0.101(7) 0.046(6) 0.026(4) 0.000(4) -0.016(4) 0.011(5)
C14 0.059(5) 0.043(5) 0.042(5) -0.014(4) -0.010(4) 0.005(4)
C15 0.031(4) 0.044(5) 0.042(4) -0.004(4) -0.004(3) 0.003(3)
C16 0.036(4) 0.039(5) 0.034(4) 0.000(3) 0.000(3) -0.007(4)
C17 0.022(3) 0.028(4) 0.023(3) -0.003(3) -0.003(3) -0.002(3)
C18 0.029(3) 0.027(4) 0.031(3) 0.002(3) -0.001(3) 0.001(3)
C19 0.026(4) 0.052(5) 0.039(4) 0.005(4) 0.004(3) -0.010(4)
C20 0.027(4) 0.068(6) 0.044(4) 0.003(4) 0.007(3) 0.004(4)
C21 0.041(4) 0.046(5) 0.051(5) 0.007(4) -0.001(4) 0.017(4)
C22 0.029(4) 0.031(4) 0.039(4) 0.006(3) 0.007(3) 0.002(3)

loop_
_atom_type_symbol
_atom_type_description
_atom_type_scat_dispersion_real
_atom_type_scat_dispersion_imag
_atom_type_scat_source
C C 0.0033 0.0016 'International Tables Vol C Tables 4.2.6.8 and 6.1.1.4'
H H 0.0000 0.0000 'International Tables Vol C Tables 4.2.6.8 and 6.1.1.4'
Br Br -0.2901 2.4595 'International Tables Vol C Tables 4.2.6.8 and 6.1.1.4'
N N 0.0061 0.0033 'International Tables Vol C Tables 4.2.6.8 and 6.1.1.4'

loop_
_geom_angle_atom_site_label_1
_geom_angle_atom_site_label_2
_geom_angle_atom_site_label_3
_geom_angle
C6 N1 C1 112.0(5)
C3 N2 C4 111.7(5)
N1 C1 C2 106.2(5)
N1 C1 C4 106.1(5)
N1 C1 C7 107.9(5)
C4 C1 C2 102.0(5)
C7 C1 C2 118.1(5)
C7 C1 C4 115.6(5)
Br2 C2 Br1 106.6(3)
C1 C2 Br1 113.5(4)
C1 C2 Br2 112.7(4)
C3 C2 Br1 107.7(4)
C3 C2 Br2 113.3(4)
C3 C2 C1 103.1(5)
N2 C3 C2 113.3(6)
N2 C3 C11 120.5(6)
C11 C3 C2 126.2(6)
N2 C4 C1 105.7(5)
N2 C4 C5 105.6(5)
N2 C4 C10 108.1(5)
C1 C4 C5 102.0(5)
C10 C4 C1 116.8(5)
C10 C4 C5 117.7(5)
Br3 C5 Br4 107.3(3)
C4 C5 Br3 113.1(4)
C4 C5 Br4 113.4(4)
C6 C5 Br3 115.0(4)
C6 C5 Br4 105.6(4)
C6 C5 C4 102.4(5)
N1 C6 C5 113.7(5)
N1 C6 C17 120.3(6)
C17 C6 C5 125.9(6)
C1 C7 C8 115.9(5)
C9 C8 C7 112.6(5)
C10 C9 C8 112.0(6)
C4 C10 C9 116.4(5)
C12 C11 C3 117.3(6)
C16 C11 C3 124.0(6)
C16 C11 C12 118.7(6)
C13 C12 C11 119.3(7)
C12 C13 C14 121.1(7)
C15 C14 C13 119.6(7)
C14 C15 C16 120.1(8)
C15 C16 C11 121.3(7)
C18 C17 C6 123.6(6)
C22 C17 C6 118.0(6)
C22 C17 C18 118.4(6)
C19 C18 C17 119.6(6)
C20 C19 C18 121.2(7)
C19 C20 C21 119.6(7)
C22 C21 C20 120.4(7)
C21 C22 C17 120.8(7)

loop_
_geom_bond_atom_site_label_1
_geom_bond_atom_site_label_2
_geom_bond_distance
Br1 C2 1.965(6)
Br2 C2 1.943(6)
Br3 C5 1.931(6)
Br4 C5 1.967(6)
N1 C1 1.462(7)
N1 C6 1.273(7)
N2 C3 1.282(8)
N2 C4 1.480(8)
C1 C2 1.565(9)
C1 C4 1.561(8)
C1 C7 1.527(8)
C2 C3 1.513(8)
C3 C11 1.479(9)
C4 C5 1.569(8)
C4 C10 1.519(8)
C5 C6 1.521(8)
C6 C17 1.478(8)
C7 C8 1.537(10)
C8 C9 1.530(10)
C9 C10 1.519(9)
C11 C12 1.399(9)
C11 C16 1.376(9)
C12 C13 1.369(10)
C13 C14 1.384(11)
C14 C15 1.358(10)
C15 C16 1.373(9)
C17 C18 1.397(9)
C17 C22 1.397(9)
C18 C19 1.390(9)
C19 C20 1.361(10)
C20 C21 1.382(11)
C21 C22 1.371(9)
